data_2206902
loop_
_publ_author_name
'Spek, Anthony L.'
'Ellis, Dianne D.'
'Hanssen, Rob W. J. M.'
'van Santen, Rutger A.'
'Abbenhuis, Hendricus C. L.'

_publ_section_title
;
 3,3-Dimethyl-1,1,1,5,5,5-hexaphenyltrisiloxane
;
_journal_coeditor_code CF6456
_journal_issue 10
_journal_name_full 'Acta Crystallographica Section E'
_journal_page_first o3324
_journal_page_last o3326
_journal_paper_doi 10.1107/S1600536805029405
_journal_volume 61
_journal_year 2005
_chemical_formula_iupac 'C38 H36 O2 Si3'
_chemical_formula_moiety 'C38 H36 O2 Si3'
_chemical_formula_sum 'C38 H36 O2 Si3'
_chemical_formula_weight 608.94
_chemical_name_systematic
;
3,3-dimethyl-1,1,1,5,5,5-hexaphenyltrisiloxane
;
_space_group_IT_number 15
_symmetry_cell_setting monoclinic
_symmetry_space_group_name_Hall '-C 2yc'
_symmetry_space_group_name_H-M 'C 1 2/c 1'
_atom_sites_solution_hydrogens geom
_atom_sites_solution_primary direct
_atom_sites_solution_secondary difmap
_cell_angle_alpha 90
_cell_angle_beta 124.1246(6)
_cell_angle_gamma 90
_cell_formula_units_Z 12
_cell_length_a 47.7051(5)
_cell_length_b 7.62700(10)
_cell_length_c 33.1200(5)
_cell_measurement_reflns_used 11325
_cell_measurement_temperature 150
_cell_measurement_theta_max 27.5
_cell_measurement_theta_min 1.0
_cell_volume 9975.7(2)
_computing_cell_refinement 'DENZO (Otwinowski & Minor, 1997)'
_computing_data_collection 'COLLECT (Hooft, 1998)'
_computing_data_reduction DENZO
_computing_molecular_graphics 'PLATON (Spek, 2003)'
_computing_publication_material PLATON
_computing_structure_refinement 'SHELXL97 (Sheldrick, 1997)'
_computing_structure_solution 'SHELXS86 (Sheldrick, 1985)'
_diffrn_ambient_temperature 150
_diffrn_detector_area_resol_mean 18.4
_diffrn_measured_fraction_theta_full 0.996
_diffrn_measured_fraction_theta_max 0.996
_diffrn_measurement_device_type 'Nonius KappaCCD'
_diffrn_measurement_method '\w and \f'
_diffrn_radiation_monochromator graphite
_diffrn_radiation_source 'Rotating Anode'
_diffrn_radiation_type MoK\a
_diffrn_radiation_wavelength 0.71073
_diffrn_reflns_av_R_equivalents 0.0662
_diffrn_reflns_av_sigmaI/netI 0.0712
_diffrn_reflns_limit_h_max 61
_diffrn_reflns_limit_h_min -60
_diffrn_reflns_limit_k_max 9
_diffrn_reflns_limit_k_min -9
_diffrn_reflns_limit_l_max 42
_diffrn_reflns_limit_l_min -40
_diffrn_reflns_number 43681
_diffrn_reflns_reduction_process
;
;
_diffrn_reflns_theta_full 27.42
_diffrn_reflns_theta_max 27.42
_diffrn_reflns_theta_min 1.03
_diffrn_standards_number 0
_exptl_absorpt_coefficient_mu 0.175
_exptl_absorpt_correction_type none
_exptl_crystal_colour colorless
_exptl_crystal_density_diffrn 1.216
_exptl_crystal_density_method 'Not measured'
_exptl_crystal_description plate
_exptl_crystal_F_000 3864
_exptl_crystal_size_max 0.300
_exptl_crystal_size_mid 0.270
_exptl_crystal_size_min 0.090
_refine_diff_density_max 0.361
_refine_diff_density_min -0.310
_refine_ls_extinction_method none
_refine_ls_goodness_of_fit_ref 1.024
_refine_ls_hydrogen_treatment constr
_refine_ls_matrix_type full
_refine_ls_number_parameters 585
_refine_ls_number_reflns 11325
_refine_ls_number_restraints 0
_refine_ls_restrained_S_all 1.024
_refine_ls_R_factor_all 0.0893
_refine_ls_R_factor_gt 0.0470
_refine_ls_shift/su_max 0.001
_refine_ls_shift/su_mean 0.000
_refine_ls_structure_factor_coef Fsqd
_refine_ls_weighting_details 'calc w = 1/[\s^2^(Fo^2^)+(0.0388P)^2^+6.4055P] where P = (Fo^2^+2Fc^2^)/3'
_refine_ls_weighting_scheme calc
_refine_ls_wR_factor_gt 0.0985
_refine_ls_wR_factor_ref 0.1119
_reflns_number_gt 7490
_reflns_number_total 11325
_reflns_threshold_expression I>2\s(I)
_cod_data_source_file cf6456.cif
_cod_data_source_block I
_cod_original_sg_symbol_H-M 'C 2/c'
_cod_database_code 2206902
_cod_database_fobs_code 2206902

loop_
_symmetry_equiv_pos_site_id
_symmetry_equiv_pos_as_xyz
1 x,y,z
2 -x,y,1/2-z
3 -x,-y,-z
4 x,-y,1/2+z
5 1/2+x,1/2+y,z
6 1/2-x,1/2+y,1/2-z
7 1/2-x,1/2-y,-z
8 1/2+x,1/2-y,1/2+z

loop_
_atom_site_aniso_label
_atom_site_aniso_U_11
_atom_site_aniso_U_22
_atom_site_aniso_U_33
_atom_site_aniso_U_12
_atom_site_aniso_U_13
_atom_site_aniso_U_23
Si1 0.0251(3) 0.0311(3) 0.0320(3) 0.0042(2) 0.0172(3) 0.0021(3)
Si2 0.0247(3) 0.0244(3) 0.0304(3) -0.0002(2) 0.0160(3) -0.0008(2)
Si3 0.0246(3) 0.0289(3) 0.0285(3) 0.0010(2) 0.0164(3) 0.0030(2)
O1 0.0350(9) 0.0413(9) 0.0550(10) 0.0110(7) 0.0313(8) 0.0087(8)
O2 0.0242(7) 0.0371(8) 0.0343(8) -0.0014(6) 0.0173(7) 0.0041(6)
C1 0.0628(19) 0.079(2) 0.0629(18) -0.0296(16) 0.0394(16) -0.0404(16)
C2 0.0432(15) 0.0511(15) 0.0713(18) 0.0055(12) 0.0319(14) 0.0267(14)
C11 0.0257(11) 0.0358(12) 0.0343(12) 0.0034(9) 0.0180(10) 0.0046(10)
C12 0.0535(16) 0.0560(16) 0.0376(14) 0.0231(13) 0.0250(13) 0.0072(12)
C13 0.0598(17) 0.085(2) 0.0354(14) 0.0295(16) 0.0265(14) 0.0149(14)
C14 0.0419(15) 0.0668(18) 0.0458(15) 0.0181(13) 0.0230(13) 0.0257(14)
C15 0.0448(15) 0.0354(13) 0.0597(17) 0.0078(11) 0.0292(13) 0.0123(12)
C16 0.0392(13) 0.0338(12) 0.0420(13) 0.0008(10) 0.0226(12) 0.0003(10)
C21 0.0272(11) 0.0319(11) 0.0328(11) 0.0019(9) 0.0195(10) -0.0046(9)
C22 0.0332(13) 0.0500(14) 0.0414(13) -0.0027(11) 0.0207(11) -0.0026(11)
C23 0.0334(14) 0.0749(19) 0.0478(15) -0.0135(13) 0.0185(12) -0.0074(14)
C24 0.0442(15) 0.0517(16) 0.0655(18) -0.0194(12) 0.0359(14) -0.0187(14)
C25 0.0526(16) 0.0369(13) 0.0627(17) -0.0031(11) 0.0414(15) -0.0001(12)
C26 0.0343(13) 0.0391(13) 0.0435(13) 0.0012(10) 0.0242(11) -0.0003(11)
C31 0.0274(11) 0.0312(11) 0.0313(11) 0.0002(9) 0.0155(10) 0.0057(9)
C32 0.0349(13) 0.0561(15) 0.0380(13) -0.0060(11) 0.0204(11) -0.0082(11)
C33 0.0549(17) 0.0650(17) 0.0428(15) -0.0074(14) 0.0290(14) -0.0136(13)
C34 0.0557(17) 0.0514(15) 0.0332(13) -0.0101(13) 0.0168(13) -0.0058(11)
C35 0.0327(13) 0.0479(15) 0.0407(14) -0.0055(11) 0.0071(12) 0.0068(12)
C36 0.0318(12) 0.0343(12) 0.0394(13) 0.0008(10) 0.0158(11) 0.0078(10)
C41 0.0299(11) 0.0283(11) 0.0305(11) -0.0008(9) 0.0170(10) 0.0022(9)
C42 0.0426(14) 0.0453(14) 0.0400(13) -0.0002(11) 0.0275(12) 0.0041(11)
C43 0.0617(17) 0.0526(16) 0.0385(14) -0.0070(13) 0.0319(14) 0.0052(12)
C44 0.0589(17) 0.0365(13) 0.0317(13) -0.0070(12) 0.0167(13) 0.0062(10)
C45 0.0392(13) 0.0303(12) 0.0365(13) 0.0042(10) 0.0101(11) 0.0018(10)
C46 0.0378(13) 0.0328(12) 0.0321(12) 0.0007(10) 0.0180(11) 0.0001(10)
C51 0.0289(11) 0.0294(11) 0.0301(11) 0.0010(9) 0.0200(10) 0.0058(9)
C52 0.0315(11) 0.0267(10) 0.0335(11) 0.0000(9) 0.0202(10) 0.0021(9)
C53 0.0306(12) 0.0334(12) 0.0414(13) 0.0056(10) 0.0215(11) 0.0102(10)
C54 0.0423(14) 0.0325(12) 0.0492(14) 0.0084(10) 0.0338(12) 0.0073(11)
C55 0.0501(15) 0.0352(12) 0.0440(14) -0.0004(11) 0.0325(13) -0.0052(10)
C56 0.0339(12) 0.0397(13) 0.0356(12) 0.0009(10) 0.0203(11) -0.0011(10)
C61 0.0239(10) 0.0313(11) 0.0312(11) 0.0003(9) 0.0191(9) 0.0016(9)
C62 0.0326(12) 0.0338(12) 0.0372(12) -0.0009(10) 0.0175(11) 0.0063(10)
C63 0.0414(14) 0.0285(12) 0.0549(16) -0.0023(10) 0.0252(13) -0.0024(11)
C64 0.0390(14) 0.0470(14) 0.0447(14) -0.0049(11) 0.0243(12) -0.0167(12)
C65 0.0455(14) 0.0496(15) 0.0335(12) 0.0041(11) 0.0253(12) -0.0002(11)
C66 0.0450(14) 0.0320(12) 0.0368(12) 0.0029(10) 0.0282(11) 0.0025(10)
Si4 0.0250(3) 0.0255(3) 0.0237(3) 0.0007(2) 0.0145(2) 0.0006(2)
Si5 0.0279(4) 0.0211(4) 0.0237(4) 0.0000 0.0160(4) 0.0000
O3 0.0270(7) 0.0286(7) 0.0284(7) -0.0010(6) 0.0163(6) 0.0022(6)
C3 0.0442(14) 0.0425(13) 0.0435(13) 0.0102(11) 0.0283(12) 0.0182(11)
C71 0.0281(11) 0.0271(10) 0.0257(10) 0.0016(9) 0.0153(9) 0.0020(9)
C72 0.0333(12) 0.0270(11) 0.0341(12) -0.0033(9) 0.0205(10) -0.0048(9)
C73 0.0436(14) 0.0300(11) 0.0409(13) -0.0007(10) 0.0297(12) -0.0043(10)
C74 0.0411(14) 0.0471(14) 0.0308(12) -0.0044(11) 0.0206(11) -0.0106(10)
C75 0.0361(14) 0.092(2) 0.0420(14) -0.0168(14) 0.0208(12) -0.0293(14)
C76 0.0326(13) 0.0806(18) 0.0402(14) -0.0102(12) 0.0237(12) -0.0195(13)
C81 0.0250(11) 0.0266(10) 0.0277(10) -0.0025(8) 0.0137(9) -0.0025(9)
C82 0.0344(13) 0.0410(13) 0.0373(13) 0.0058(10) 0.0191(11) 0.0079(10)
C83 0.0392(14) 0.0413(14) 0.0535(15) 0.0136(11) 0.0186(13) 0.0117(12)
C84 0.0345(13) 0.0397(14) 0.0621(17) 0.0078(11) 0.0231(13) -0.0093(13)
C85 0.0412(14) 0.0483(14) 0.0540(15) 0.0016(12) 0.0320(13) -0.0087(12)
C86 0.0344(12) 0.0363(12) 0.0358(12) 0.0011(10) 0.0211(11) -0.0010(10)
C91 0.0240(10) 0.0252(10) 0.0295(11) 0.0009(8) 0.0181(9) 0.0015(8)
C92 0.0407(13) 0.0287(11) 0.0366(12) -0.0049(10) 0.0239(11) -0.0038(10)
C93 0.0535(15) 0.0261(12) 0.0580(16) -0.0024(10) 0.0370(14) 0.0043(11)
C94 0.0437(14) 0.0359(12) 0.0455(14) 0.0112(10) 0.0327(12) 0.0155(11)
C95 0.0419(13) 0.0403(13) 0.0297(11) 0.0056(10) 0.0207(11) 0.0054(10)
C96 0.0390(12) 0.0256(11) 0.0323(11) 0.0007(9) 0.0211(10) 0.0021(9)

loop_
_atom_site_label
_atom_site_fract_x
_atom_site_fract_y
_atom_site_fract_z
_atom_site_U_iso_or_equiv
_atom_site_thermal_displace_type
_atom_site_calc_flag
_atom_site_refinement_flags
_atom_site_occupancy
_atom_site_type_symbol
Si1 0.217570(10) 0.93704(7) 0.08503(2) 0.0288(2) Uani . . 1.000 Si
Si2 0.164040(10) 1.20332(7) 0.08047(2) 0.0262(2) Uani . . 1.000 Si
Si3 0.103380(10) 0.99794(7) 0.07132(2) 0.0265(2) Uani . . 1.000 Si
O1 0.19035(4) 1.05358(19) 0.08788(6) 0.0405(5) Uani . . 1.000 O
O2 0.12822(3) 1.10900(17) 0.06149(5) 0.0314(4) Uani . . 1.000 O
C1 0.18013(7) 1.3050(4) 0.13982(10) 0.0660(11) Uani . . 1.000 C
C2 0.15787(6) 1.3605(3) 0.03434(10) 0.0553(9) Uani . . 1.000 C
C11 0.23818(5) 0.7857(3) 0.13829(7) 0.0313(7) Uani . . 1.000 C
C12 0.24582(6) 0.8474(3) 0.18323(8) 0.0493(9) Uani . . 1.000 C
C13 0.26384(7) 0.7463(4) 0.22483(9) 0.0602(10) Uani . . 1.000 C
C14 0.27468(6) 0.5809(4) 0.22301(9) 0.0524(9) Uani . . 1.000 C
C15 0.26718(6) 0.5164(3) 0.17929(9) 0.0467(9) Uani . . 1.000 C
C16 0.24906(5) 0.6173(3) 0.13742(8) 0.0384(7) Uani . . 1.000 C
C21 0.25160(5) 1.0801(3) 0.09126(7) 0.0292(6) Uani . . 1.000 C
C22 0.28530(6) 1.0600(3) 0.13014(8) 0.0417(8) Uani . . 1.000 C
C23 0.31055(6) 1.1680(4) 0.13585(9) 0.0544(9) Uani . . 1.000 C
C24 0.30251(6) 1.2991(3) 0.10250(10) 0.0510(9) Uani . . 1.000 C
C25 0.26949(6) 1.3217(3) 0.06314(9) 0.0458(9) Uani . . 1.000 C
C26 0.24431(6) 1.2126(3) 0.05773(8) 0.0377(8) Uani . . 1.000 C
C31 0.19521(5) 0.8179(3) 0.02576(7) 0.0305(6) Uani . . 1.000 C
C32 0.21320(6) 0.7361(3) 0.00915(8) 0.0430(8) Uani . . 1.000 C
C33 0.19698(7) 0.6385(3) -0.03342(9) 0.0534(9) Uani . . 1.000 C
C34 0.16230(7) 0.6228(3) -0.06062(9) 0.0512(9) Uani . . 1.000 C
C35 0.14378(6) 0.7028(3) -0.04552(8) 0.0478(8) Uani . . 1.000 C
C36 0.16011(5) 0.7989(3) -0.00266(8) 0.0374(7) Uani . . 1.000 C
C41 0.12807(5) 0.8911(3) 0.13269(7) 0.0295(6) Uani . . 1.000 C
C42 0.11778(6) 0.8993(3) 0.16466(8) 0.0403(8) Uani . . 1.000 C
C43 0.13575(7) 0.8163(3) 0.20936(8) 0.0489(9) Uani . . 1.000 C
C44 0.16432(6) 0.7211(3) 0.22331(8) 0.0471(8) Uani . . 1.000 C
C45 0.17532(6) 0.7106(3) 0.19272(8) 0.0414(7) Uani . . 1.000 C
C46 0.15741(5) 0.7956(3) 0.14791(8) 0.0351(7) Uani . . 1.000 C
C51 0.07199(5) 1.1542(3) 0.06818(7) 0.0276(6) Uani . . 1.000 C
C52 0.03746(5) 1.1471(3) 0.03205(7) 0.0295(6) Uani . . 1.000 C
C53 0.01501(5) 1.2697(3) 0.02989(8) 0.0344(7) Uani . . 1.000 C
C54 0.02687(6) 1.4013(3) 0.06419(8) 0.0369(8) Uani . . 1.000 C
C55 0.06100(6) 1.4117(3) 0.10064(8) 0.0398(8) Uani . . 1.000 C
C56 0.08329(6) 1.2892(3) 0.10257(8) 0.0360(7) Uani . . 1.000 C
C61 0.08224(5) 0.8321(3) 0.02176(7) 0.0268(6) Uani . . 1.000 C
C62 0.08465(5) 0.6517(3) 0.03032(8) 0.0357(7) Uani . . 1.000 C
C63 0.07039(6) 0.5320(3) -0.00781(9) 0.0426(8) Uani . . 1.000 C
C64 0.05357(6) 0.5898(3) -0.05518(9) 0.0431(8) Uani . . 1.000 C
C65 0.05024(6) 0.7674(3) -0.06489(8) 0.0412(8) Uani . . 1.000 C
C66 0.06459(5) 0.8860(3) -0.02699(8) 0.0351(7) Uani . . 1.000 C
Si4 0.057700(10) 0.58038(7) 0.26019(2) 0.0243(2) Uani . . 1.000 Si
Si5 0.00000 0.33836(9) 0.25000 0.0234(2) Uani . . 1.000 Si
O3 0.02398(3) 0.46381(16) 0.24161(5) 0.0276(4) Uani . . 1.000 O
C3 0.02646(6) 0.2052(3) 0.30502(8) 0.0414(8) Uani . . 1.000 C
C71 0.07144(5) 0.6937(2) 0.31855(7) 0.0269(6) Uani . . 1.000 C
C72 0.04964(5) 0.7226(3) 0.33323(7) 0.0306(7) Uani . . 1.000 C
C73 0.06014(6) 0.8095(3) 0.37615(8) 0.0349(7) Uani . . 1.000 C
C74 0.09282(6) 0.8712(3) 0.40567(8) 0.0394(8) Uani . . 1.000 C
C75 0.11484(6) 0.8452(4) 0.39206(9) 0.0573(9) Uani . . 1.000 C
C76 0.10430(6) 0.7576(4) 0.34919(8) 0.0493(9) Uani . . 1.000 C
C81 0.09287(5) 0.4354(2) 0.27077(7) 0.0270(6) Uani . . 1.000 C
C82 0.10700(5) 0.3121(3) 0.30845(8) 0.0381(8) Uani . . 1.000 C
C83 0.13310(6) 0.2034(3) 0.31717(9) 0.0487(8) Uani . . 1.000 C
C84 0.14572(6) 0.2136(3) 0.28883(9) 0.0476(9) Uani . . 1.000 C
C85 0.13223(6) 0.3334(3) 0.25146(9) 0.0449(8) Uani . . 1.000 C
C86 0.10621(5) 0.4431(3) 0.24275(8) 0.0347(7) Uani . . 1.000 C
C91 0.04681(5) 0.7432(2) 0.21130(7) 0.0246(6) Uani . . 1.000 C
C92 0.05670(5) 0.9183(3) 0.22156(8) 0.0341(7) Uani . . 1.000 C
C93 0.04870(6) 1.0362(3) 0.18475(9) 0.0427(8) Uani . . 1.000 C
C94 0.03049(6) 0.9840(3) 0.13689(8) 0.0375(8) Uani . . 1.000 C
C95 0.02036(6) 0.8118(3) 0.12567(8) 0.0370(7) Uani . . 1.000 C
C96 0.02836(5) 0.6925(3) 0.16220(7) 0.0317(7) Uani . . 1.000 C
H1A 0.18190 1.21610 0.16250 0.0990 Uiso calc R 1.000 H
H1B 0.16460 1.39790 0.13590 0.0990 Uiso calc R 1.000 H
H1C 0.20250 1.35540 0.15280 0.0990 Uiso calc R 1.000 H
H2A 0.17950 1.41750 0.04550 0.0830 Uiso calc R 1.000 H
H2B 0.14130 1.44930 0.02920 0.0830 Uiso calc R 1.000 H
H2C 0.14950 1.29890 0.00360 0.0830 Uiso calc R 1.000 H
H12 0.23850 0.96110 0.18510 0.0590 Uiso calc R 1.000 H
H13 0.26880 0.79100 0.25490 0.0720 Uiso calc R 1.000 H
H14 0.28720 0.51200 0.25180 0.0630 Uiso calc R 1.000 H
H15 0.27450 0.40210 0.17780 0.0560 Uiso calc R 1.000 H
H16 0.24390 0.57050 0.10740 0.0460 Uiso calc R 1.000 H
H22 0.29110 0.96970 0.15330 0.0500 Uiso calc R 1.000 H
H23 0.33330 1.15180 0.16270 0.0650 Uiso calc R 1.000 H
H24 0.31980 1.37450 0.10660 0.0610 Uiso calc R 1.000 H
H25 0.26410 1.41130 0.03990 0.0550 Uiso calc R 1.000 H
H26 0.22160 1.22850 0.03060 0.0450 Uiso calc R 1.000 H
H32 0.23710 0.74790 0.02750 0.0520 Uiso calc R 1.000 H
H33 0.20970 0.58280 -0.04380 0.0640 Uiso calc R 1.000 H
H34 0.15110 0.55650 -0.09000 0.0610 Uiso calc R 1.000 H
H35 0.11980 0.69190 -0.06450 0.0570 Uiso calc R 1.000 H
H36 0.14710 0.85300 0.00760 0.0450 Uiso calc R 1.000 H
H42 0.09800 0.96340 0.15540 0.0480 Uiso calc R 1.000 H
H43 0.12840 0.82510 0.23060 0.0590 Uiso calc R 1.000 H
H44 0.17640 0.66270 0.25390 0.0570 Uiso calc R 1.000 H
H45 0.19510 0.64540 0.20230 0.0500 Uiso calc R 1.000 H
H46 0.16530 0.78880 0.12720 0.0420 Uiso calc R 1.000 H
H52 0.02900 1.05650 0.00830 0.0350 Uiso calc R 1.000 H
H53 -0.00840 1.26260 0.00480 0.0410 Uiso calc R 1.000 H
H54 0.01160 1.48490 0.06280 0.0440 Uiso calc R 1.000 H
H55 0.06920 1.50240 0.12430 0.0480 Uiso calc R 1.000 H
H56 0.10670 1.29740 0.12780 0.0430 Uiso calc R 1.000 H
H62 0.09630 0.61000 0.06290 0.0430 Uiso calc R 1.000 H
H63 0.07230 0.40990 -0.00110 0.0510 Uiso calc R 1.000 H
H64 0.04430 0.50780 -0.08120 0.0520 Uiso calc R 1.000 H
H65 0.03810 0.80770 -0.09770 0.0490 Uiso calc R 1.000 H
H66 0.06240 1.00780 -0.03410 0.0420 Uiso calc R 1.000 H
H3A 0.04030 0.12490 0.30010 0.0620 Uiso calc R 1.000 H
H3B 0.01200 0.13730 0.31150 0.0620 Uiso calc R 1.000 H
H3C 0.04120 0.28210 0.33280 0.0620 Uiso calc R 1.000 H
H72 0.02700 0.68150 0.31330 0.0370 Uiso calc R 1.000 H
H73 0.04470 0.82690 0.38530 0.0420 Uiso calc R 1.000 H
H74 0.10000 0.93110 0.43510 0.0470 Uiso calc R 1.000 H
H75 0.13740 0.88740 0.41210 0.0690 Uiso calc R 1.000 H
H76 0.11990 0.74060 0.34040 0.0590 Uiso calc R 1.000 H
H82 0.09860 0.30260 0.32840 0.0460 Uiso calc R 1.000 H
H83 0.14240 0.12080 0.34310 0.0580 Uiso calc R 1.000 H
H84 0.16360 0.13860 0.29500 0.0570 Uiso calc R 1.000 H
H85 0.14070 0.34110 0.23160 0.0540 Uiso calc R 1.000 H
H86 0.09730 0.52590 0.21690 0.0420 Uiso calc R 1.000 H
H92 0.06920 0.95750 0.25440 0.0410 Uiso calc R 1.000 H
H93 0.05590 1.15460 0.19280 0.0510 Uiso calc R 1.000 H
H94 0.02490 1.06570 0.11180 0.0450 Uiso calc R 1.000 H
H95 0.00780 0.77450 0.09260 0.0440 Uiso calc R 1.000 H
H96 0.02120 0.57410 0.15380 0.0380 Uiso calc R 1.000 H

loop_
_atom_type_symbol
_atom_type_description
_atom_type_scat_dispersion_real
_atom_type_scat_dispersion_imag
_atom_type_scat_source
Si Si 0.0817 0.0704 'International Tables Vol C Tables 4.2.6.8 and 6.1.1.4'
O O 0.0106 0.0060 'International Tables Vol C Tables 4.2.6.8 and 6.1.1.4'
H H 0.0000 0.0000 'International Tables Vol C Tables 4.2.6.8 and 6.1.1.4'
C C 0.0033 0.0016 'International Tables Vol C Tables 4.2.6.8 and 6.1.1.4'

loop_
_geom_angle_atom_site_label_1
_geom_angle_atom_site_label_2
_geom_angle_atom_site_label_3
_geom_angle_site_symmetry_1
_geom_angle_site_symmetry_3
_geom_angle
_geom_angle_publ_flag
O1 Si1 C11 . . 107.44(11) no
O1 Si1 C21 . . 110.39(10) no
O1 Si1 C31 . . 108.99(11) no
C11 Si1 C21 . . 107.04(11) no
C11 Si1 C31 . . 112.46(10) no
C21 Si1 C31 . . 110.47(11) no
O1 Si2 O2 . . 107.83(9) yes
O1 Si2 C1 . . 108.35(12) yes
O1 Si2 C2 . . 109.76(12) yes
O2 Si2 C1 . . 108.65(13) yes
O2 Si2 C2 . . 109.02(11) yes
C1 Si2 C2 . . 113.09(13) yes
O2 Si3 C41 . . 110.98(10) no
O2 Si3 C51 . . 107.86(9) no
O2 Si3 C61 . . 105.79(10) no
C41 Si3 C51 . . 109.55(10) no
C41 Si3 C61 . . 111.24(10) no
C51 Si3 C61 . . 111.33(11) no
C81 Si4 C91 . . 109.85(11) no
C71 Si4 C91 . . 110.78(8) no
C71 Si4 C81 . . 108.80(10) no
O3 Si4 C71 . . 110.03(10) no
O3 Si4 C81 . . 109.90(8) no
O3 Si4 C91 . . 107.48(9) no
O3 Si5 C3 . 2_555 108.25(10) yes
O3 Si5 C3 2_555 . 108.25(10) yes
C3 Si5 C3 . 2_555 112.76(11) yes
O3 Si5 O3 . 2_555 108.13(8) yes
O3 Si5 C3 . . 109.67(11) yes
O3 Si5 C3 2_555 2_555 109.67(11) yes
Si1 O1 Si2 . . 164.17(13) yes
Si2 O2 Si3 . . 151.51(10) yes
Si4 O3 Si5 . . 153.62(10) yes
C12 C11 C16 . . 117.0(2) no
Si1 C11 C12 . . 118.88(17) no
Si1 C11 C16 . . 123.89(16) no
C11 C12 C13 . . 121.2(2) no
C12 C13 C14 . . 120.5(2) no
C13 C14 C15 . . 119.5(2) no
C14 C15 C16 . . 120.3(2) no
C11 C16 C15 . . 121.5(2) no
C22 C21 C26 . . 117.3(2) no
Si1 C21 C26 . . 121.49(19) no
Si1 C21 C22 . . 121.20(17) no
C21 C22 C23 . . 121.7(2) no
C22 C23 C24 . . 119.6(3) no
C23 C24 C25 . . 120.4(3) no
C24 C25 C26 . . 119.6(2) no
C21 C26 C25 . . 121.4(2) no
Si1 C31 C36 . . 121.56(19) no
Si1 C31 C32 . . 121.14(19) no
C32 C31 C36 . . 117.2(2) no
C31 C32 C33 . . 121.6(3) no
C32 C33 C34 . . 119.6(3) no
C33 C34 C35 . . 120.3(2) no
C34 C35 C36 . . 120.0(3) no
C31 C36 C35 . . 121.3(3) no
Si3 C41 C46 . . 120.80(18) no
Si3 C41 C42 . . 121.99(19) no
C42 C41 C46 . . 117.2(2) no
C41 C42 C43 . . 121.5(3) no
C42 C43 C44 . . 120.3(3) no
C43 C44 C45 . . 119.8(2) no
C44 C45 C46 . . 119.9(3) no
C41 C46 C45 . . 121.3(2) no
Si3 C51 C52 . . 123.20(17) no
Si3 C51 C56 . . 119.51(19) no
C52 C51 C56 . . 117.3(2) no
C51 C52 C53 . . 121.5(2) no
C52 C53 C54 . . 119.9(2) no
C53 C54 C55 . . 120.0(3) no
C54 C55 C56 . . 119.9(2) no
C51 C56 C55 . . 121.4(2) no
Si3 C61 C66 . . 119.74(17) no
Si3 C61 C62 . . 123.31(15) no
C62 C61 C66 . . 116.8(2) no
C61 C62 C63 . . 121.4(2) no
C62 C63 C64 . . 120.1(2) no
C63 C64 C65 . . 119.9(2) no
C64 C65 C66 . . 119.9(2) no
C61 C66 C65 . . 121.9(2) no
Si2 C1 H1A . . 109.0 no
Si2 C1 H1C . . 110.0 no
H1A C1 H1B . . 110.0 no
Si2 C1 H1B . . 109.0 no
H1B C1 H1C . . 109.0 no
H1A C1 H1C . . 109.0 no
Si2 C2 H2C . . 110.0 no
Si2 C2 H2B . . 109.0 no
Si2 C2 H2A . . 109.0 no
H2B C2 H2C . . 109.0 no
H2A C2 H2B . . 110.0 no
H2A C2 H2C . . 109.0 no
C11 C12 H12 . . 119.0 no
C13 C12 H12 . . 119.0 no
C12 C13 H13 . . 120.0 no
C14 C13 H13 . . 120.0 no
C13 C14 H14 . . 120.0 no
C15 C14 H14 . . 120.0 no
C16 C15 H15 . . 120.0 no
C14 C15 H15 . . 120.0 no
C11 C16 H16 . . 119.0 no
C15 C16 H16 . . 119.0 no
C21 C22 H22 . . 119.0 no
C23 C22 H22 . . 119.0 no
C24 C23 H23 . . 120.0 no
C22 C23 H23 . . 120.0 no
C25 C24 H24 . . 120.0 no
C23 C24 H24 . . 120.0 no
C24 C25 H25 . . 120.0 no
C26 C25 H25 . . 120.0 no
C25 C26 H26 . . 119.0 no
C21 C26 H26 . . 119.0 no
C31 C32 H32 . . 119.0 no
C33 C32 H32 . . 119.0 no
C32 C33 H33 . . 120.0 no
C34 C33 H33 . . 120.0 no
C35 C34 H34 . . 120.0 no
C33 C34 H34 . . 120.0 no
C34 C35 H35 . . 120.0 no
C36 C35 H35 . . 120.0 no
C31 C36 H36 . . 119.0 no
C35 C36 H36 . . 119.0 no
C41 C42 H42 . . 119.0 no
C43 C42 H42 . . 119.0 no
C44 C43 H43 . . 120.0 no
C42 C43 H43 . . 120.0 no
C43 C44 H44 . . 120.0 no
C45 C44 H44 . . 120.0 no
C44 C45 H45 . . 120.0 no
C46 C45 H45 . . 120.0 no
C41 C46 H46 . . 119.0 no
C45 C46 H46 . . 119.0 no
C51 C52 H52 . . 119.0 no
C53 C52 H52 . . 119.0 no
C52 C53 H53 . . 120.0 no
C54 C53 H53 . . 120.0 no
C53 C54 H54 . . 120.0 no
C55 C54 H54 . . 120.0 no
C54 C55 H55 . . 120.0 no
C56 C55 H55 . . 120.0 no
C55 C56 H56 . . 119.0 no
C51 C56 H56 . . 119.0 no
C63 C62 H62 . . 119.0 no
C61 C62 H62 . . 119.0 no
C64 C63 H63 . . 120.0 no
C62 C63 H63 . . 120.0 no
C63 C64 H64 . . 120.0 no
C65 C64 H64 . . 120.0 no
C66 C65 H65 . . 120.0 no
C64 C65 H65 . . 120.0 no
C65 C66 H66 . . 119.0 no
C61 C66 H66 . . 119.0 no
Si4 C71 C72 . . 122.54(17) no
Si4 C71 C76 . . 120.9(2) no
C72 C71 C76 . . 116.5(2) no
C71 C72 C73 . . 121.7(2) no
C72 C73 C74 . . 120.4(3) no
C73 C74 C75 . . 119.2(2) no
C74 C75 C76 . . 120.2(3) no
C71 C76 C75 . . 122.0(3) no
Si4 C81 C82 . . 119.85(19) no
Si4 C81 C86 . . 123.24(15) no
C82 C81 C86 . . 116.9(2) no
C81 C82 C83 . . 121.1(2) no
C82 C83 C84 . . 120.8(2) no
C83 C84 C85 . . 119.4(3) no
C84 C85 C86 . . 120.1(3) no
C81 C86 C85 . . 121.8(2) no
Si4 C91 C92 . . 122.29(15) no
Si4 C91 C96 . . 120.71(14) no
C92 C91 C96 . . 116.99(18) no
C91 C92 C93 . . 121.3(2) no
C92 C93 C94 . . 120.8(2) no
C93 C94 C95 . . 119.2(2) no
C94 C95 C96 . . 120.5(2) no
C91 C96 C95 . . 121.2(2) no
Si5 C3 H3A . . 109.0 no
Si5 C3 H3B . . 110.0 no
Si5 C3 H3C . . 109.0 no
H3A C3 H3B . . 109.0 no
H3A C3 H3C . . 110.0 no
H3B C3 H3C . . 110.0 no
C71 C72 H72 . . 119.0 no
C73 C72 H72 . . 119.0 no
C72 C73 H73 . . 120.0 no
C74 C73 H73 . . 120.0 no
C73 C74 H74 . . 120.0 no
C75 C74 H74 . . 120.0 no
C74 C75 H75 . . 120.0 no
C76 C75 H75 . . 120.0 no
C71 C76 H76 . . 119.0 no
C75 C76 H76 . . 119.0 no
C81 C82 H82 . . 120.0 no
C83 C82 H82 . . 119.0 no
C82 C83 H83 . . 120.0 no
C84 C83 H83 . . 120.0 no
C83 C84 H84 . . 120.0 no
C85 C84 H84 . . 120.0 no
C84 C85 H85 . . 120.0 no
C86 C85 H85 . . 120.0 no
C81 C86 H86 . . 119.0 no
C85 C86 H86 . . 119.0 no
C91 C92 H92 . . 119.0 no
C93 C92 H92 . . 119.0 no
C92 C93 H93 . . 120.0 no
C94 C93 H93 . . 120.0 no
C93 C94 H94 . . 120.0 no
C95 C94 H94 . . 120.0 no
C94 C95 H95 . . 120.0 no
C96 C95 H95 . . 120.0 no
C91 C96 H96 . . 119.0 no
C95 C96 H96 . . 119.0 no

loop_
_geom_bond_atom_site_label_1
_geom_bond_atom_site_label_2
_geom_bond_site_symmetry_2
_geom_bond_distance
_geom_bond_publ_flag
Si1 O1 . 1.619(2) yes
Si1 C11 . 1.861(2) no
Si1 C21 . 1.869(3) no
Si1 C31 . 1.862(2) no
Si2 O1 . 1.611(2) yes
Si2 O2 . 1.6209(17) yes
Si2 C1 . 1.834(3) yes
Si2 C2 . 1.831(3) yes
Si3 O2 . 1.6312(17) yes
Si3 C41 . 1.870(2) no
Si3 C51 . 1.871(3) no
Si3 C61 . 1.859(2) no
Si4 C71 . 1.869(2) no
Si4 C81 . 1.871(2) no
Si4 O3 . 1.6268(17) yes
Si4 C91 . 1.8680(19) no
Si5 O3 2_555 1.6303(16) no
Si5 C3 2_555 1.834(2) no
Si5 O3 . 1.6303(16) yes
Si5 C3 . 1.834(2) yes
C11 C12 . 1.400(3) no
C11 C16 . 1.392(3) no
C12 C13 . 1.380(3) no
C13 C14 . 1.378(4) no
C14 C15 . 1.373(4) no
C15 C16 . 1.385(3) no
C21 C26 . 1.394(3) no
C21 C22 . 1.394(4) no
C22 C23 . 1.382(4) no
C23 C24 . 1.375(4) no
C24 C25 . 1.381(4) no
C25 C26 . 1.388(4) no
C31 C36 . 1.394(4) no
C31 C32 . 1.399(4) no
C32 C33 . 1.384(3) no
C33 C34 . 1.375(5) no
C34 C35 . 1.378(5) no
C35 C36 . 1.385(3) no
C41 C46 . 1.397(4) no
C41 C42 . 1.396(4) no
C42 C43 . 1.380(3) no
C43 C44 . 1.375(4) no
C44 C45 . 1.380(4) no
C45 C46 . 1.389(3) no
C51 C52 . 1.392(3) no
C51 C56 . 1.400(3) no
C52 C53 . 1.393(4) no
C53 C54 . 1.377(3) no
C54 C55 . 1.382(4) no
C55 C56 . 1.390(4) no
C61 C62 . 1.397(3) no
C61 C66 . 1.400(3) no
C62 C63 . 1.388(3) no
C63 C64 . 1.374(3) no
C64 C65 . 1.381(3) no
C65 C66 . 1.378(3) no
C1 H1A . 0.980 no
C1 H1B . 0.980 no
C1 H1C . 0.980 no
C2 H2A . 0.980 no
C2 H2B . 0.980 no
C2 H2C . 0.980 no
C12 H12 . 0.950 no
C13 H13 . 0.950 no
C14 H14 . 0.950 no
C15 H15 . 0.950 no
C16 H16 . 0.950 no
C22 H22 . 0.950 no
C23 H23 . 0.950 no
C24 H24 . 0.950 no
C25 H25 . 0.950 no
C26 H26 . 0.950 no
C32 H32 . 0.950 no
C33 H33 . 0.950 no
C34 H34 . 0.950 no
C35 H35 . 0.950 no
C36 H36 . 0.950 no
C42 H42 . 0.950 no
C43 H43 . 0.950 no
C44 H44 . 0.950 no
C45 H45 . 0.950 no
C46 H46 . 0.950 no
C52 H52 . 0.950 no
C53 H53 . 0.950 no
C54 H54 . 0.950 no
C55 H55 . 0.950 no
C56 H56 . 0.950 no
C62 H62 . 0.950 no
C63 H63 . 0.950 no
C64 H64 . 0.950 no
C65 H65 . 0.950 no
C66 H66 . 0.950 no
C71 C72 . 1.391(4) no
C71 C76 . 1.393(4) no
C72 C73 . 1.383(3) no
C73 C74 . 1.378(4) no
C74 C75 . 1.370(5) no
C75 C76 . 1.384(4) no
C81 C82 . 1.397(3) no
C81 C86 . 1.390(4) no
C82 C83 . 1.385(4) no
C83 C84 . 1.372(4) no
C84 C85 . 1.374(3) no
C85 C86 . 1.387(4) no
C91 C92 . 1.394(3) no
C91 C96 . 1.401(3) no
C92 C93 . 1.385(3) no
C93 C94 . 1.371(3) no
C94 C95 . 1.377(3) no
C95 C96 . 1.385(3) no
C3 H3A . 0.980 no
C3 H3B . 0.980 no
C3 H3C . 0.980 no
C72 H72 . 0.950 no
C73 H73 . 0.950 no
C74 H74 . 0.950 no
C75 H75 . 0.950 no
C76 H76 . 0.950 no
C82 H82 . 0.950 no
C83 H83 . 0.950 no
C84 H84 . 0.950 no
C85 H85 . 0.950 no
C86 H86 . 0.950 no
C92 H92 . 0.950 no
C93 H93 . 0.950 no
C94 H94 . 0.950 no
C95 H95 . 0.950 no
C96 H96 . 0.950 no
